data_7007728
loop_
_publ_author_name
'Hill, Nicholas J.'
'Reeske, Gregor'
'Moore, Jennifer A.'
'Cowley, Alan H.'

_publ_section_title
;
 Complexes of 1,2-bis(aryl-imino)acenaphthene (Ar-BIAN) ligands with
 some heavy p-block elements.
;
_journal_issue 40
_journal_name_full 'Dalton transactions (Cambridge, England : 2003)'
_journal_page_first 4838
_journal_page_last 4844
_journal_paper_doi 10.1039/b609737e
_journal_year 2006
_chemical_formula_moiety '2(C30 H28 N2), F6 P, Tl'
_chemical_formula_sum 'C60 H56 F6 N4 P Tl'
_chemical_formula_weight 1182.44
_space_group_IT_number 130
_symmetry_cell_setting tetragonal
_symmetry_space_group_name_Hall '-P 4a 2ac'
_symmetry_space_group_name_H-M 'P 4/n c c :2'
_atom_sites_solution_hydrogens geom
_atom_sites_solution_primary direct
_atom_sites_solution_secondary difmap
_cell_angle_alpha 90
_cell_angle_beta 90
_cell_angle_gamma 90
_cell_formula_units_Z 8
_cell_length_a 26.501(5)
_cell_length_b 26.501(5)
_cell_length_c 14.814(5)
_cell_measurement_temperature 153(2)
_cell_volume 10404(4)
_computing_cell_refinement Denzo
_computing_data_collection 'Nonius Collect'
_computing_data_reduction Scalepack
_computing_molecular_graphics 'SHELXL-97 (Sheldrick, 1997)'
_computing_publication_material 'SHELXL-97 (Sheldrick, 1997)'
_computing_structure_refinement 'SHELXL-97 (Sheldrick, 1997)'
_computing_structure_solution 'SHELXL-97 (Sheldrick, 1997)'
_diffrn_ambient_temperature 153(2)
_diffrn_measured_fraction_theta_full 0.998
_diffrn_measured_fraction_theta_max 0.998
_diffrn_measurement_device_type 'Nonius Kappa CCD'
_diffrn_measurement_method \w-scan
_diffrn_radiation_monochromator graphite
_diffrn_radiation_source 'fine-focus sealed tube'
_diffrn_radiation_type MoK\a
_diffrn_radiation_wavelength 0.71069
_diffrn_reflns_av_R_equivalents 0.0961
_diffrn_reflns_av_sigmaI/netI 0.0853
_diffrn_reflns_limit_h_max 31
_diffrn_reflns_limit_h_min -31
_diffrn_reflns_limit_k_max 31
_diffrn_reflns_limit_k_min -31
_diffrn_reflns_limit_l_max 17
_diffrn_reflns_limit_l_min -17
_diffrn_reflns_number 15963
_diffrn_reflns_theta_full 25.00
_diffrn_reflns_theta_max 25.00
_diffrn_reflns_theta_min 2.96
_exptl_absorpt_coefficient_mu 3.201
_exptl_absorpt_correction_T_max 0.4469
_exptl_absorpt_correction_T_min 0.4469
_exptl_absorpt_correction_type none
_exptl_crystal_colour red
_exptl_crystal_density_diffrn 1.510
_exptl_crystal_density_method 'not measured'
_exptl_crystal_description block
_exptl_crystal_F_000 4752
_exptl_crystal_size_max 0.30
_exptl_crystal_size_mid 0.30
_exptl_crystal_size_min 0.30
_refine_diff_density_max 1.694
_refine_diff_density_min -0.608
_refine_diff_density_rms 0.093
_refine_ls_goodness_of_fit_ref 0.951
_refine_ls_hydrogen_treatment constr
_refine_ls_matrix_type full
_refine_ls_number_parameters 335
_refine_ls_number_reflns 4585
_refine_ls_number_restraints 0
_refine_ls_restrained_S_all 0.951
_refine_ls_R_factor_all 0.1123
_refine_ls_R_factor_gt 0.0355
_refine_ls_shift/su_max 0.001
_refine_ls_shift/su_mean 0.000
_refine_ls_structure_factor_coef Fsqd
_refine_ls_weighting_details 'calc w=1/[\s^2^(Fo^2^)+(0.0328P)^2^+0.0000P] where P=(Fo^2^+2Fc^2^)/3'
_refine_ls_weighting_scheme calc
_refine_ls_wR_factor_gt 0.0638
_refine_ls_wR_factor_ref 0.0822
_reflns_number_gt 2297
_reflns_number_total 4585
_reflns_threshold_expression >2sigma(I)
_cod_data_source_file b609737e.txt
_cod_data_source_block nhnh023
_cod_original_sg_symbol_Hall -P4a2ac
_cod_original_sg_symbol_H-M P4/ncc
_cod_database_code 7007728

loop_
_symmetry_equiv_pos_as_xyz
'x, y, z'
'-x+1/2, -y+1/2, z'
'x+1/2, -y, -z+1/2'
'-x, y+1/2, -z+1/2'
'-y, -x, -z+1/2'
'y+1/2, x+1/2, -z+1/2'
'y, -x+1/2, z'
'-y+1/2, x, z'
'-x, -y, -z'
'x-1/2, y-1/2, -z'
'-x-1/2, y, z-1/2'
'x, -y-1/2, z-1/2'
'y, x, z-1/2'
'-y-1/2, -x-1/2, z-1/2'
'-y, x-1/2, -z'
'y-1/2, -x, -z'

loop_
_atom_site_label
_atom_site_type_symbol
_atom_site_fract_x
_atom_site_fract_y
_atom_site_fract_z
_atom_site_U_iso_or_equiv
_atom_site_adp_type
_atom_site_occupancy
_atom_site_symmetry_multiplicity
_atom_site_calc_flag
_atom_site_refinement_flags
_atom_site_disorder_assembly
_atom_site_disorder_group
C1 C 0.5037(2) 0.1578(2) 0.1932(4) 0.0318(15) Uani 1 1 d . . .
C2 C 0.4536(2) 0.1807(2) 0.1768(3) 0.0283(14) Uani 1 1 d . . .
C3 C 0.4139(2) 0.1963(2) 0.2302(4) 0.0366(16) Uani 1 1 d . . .
H3 H 0.4161 0.1941 0.2940 0.044 Uiso 1 1 calc R . .
C4 C 0.3704(2) 0.2154(2) 0.1890(4) 0.0412(16) Uani 1 1 d . . .
H4 H 0.3433 0.2261 0.2262 0.049 Uiso 1 1 calc R . .
C5 C 0.3654(2) 0.2193(2) 0.0968(4) 0.0400(16) Uani 1 1 d . . .
H5 H 0.3350 0.2321 0.0714 0.048 Uiso 1 1 calc R . .
C6 C 0.4050(2) 0.2044(2) 0.0406(4) 0.0321(15) Uani 1 1 d . . .
C7 C 0.4065(2) 0.2070(2) -0.0557(4) 0.0377(16) Uani 1 1 d . . .
H7 H 0.3785 0.2206 -0.0875 0.045 Uiso 1 1 calc R . .
C8 C 0.4478(2) 0.1901(2) -0.1029(4) 0.0367(16) Uani 1 1 d . . .
H8 H 0.4473 0.1916 -0.1670 0.044 Uiso 1 1 calc R . .
C9 C 0.4907(2) 0.1708(2) -0.0597(4) 0.0330(15) Uani 1 1 d . . .
H9 H 0.5189 0.1597 -0.0939 0.040 Uiso 1 1 calc R . .
C10 C 0.4914(2) 0.1683(2) 0.0332(3) 0.0249(14) Uani 1 1 d . . .
C11 C 0.4486(2) 0.1853(2) 0.0818(4) 0.0296(14) Uani 1 1 d . . .
C12 C 0.5286(2) 0.1513(2) 0.1012(3) 0.0300(14) Uani 1 1 d . . .
C13 C 0.5001(2) 0.1466(2) 0.3490(4) 0.0301(15) Uani 1 1 d . . .
C14 C 0.4633(2) 0.1111(2) 0.3709(4) 0.0360(15) Uani 1 1 d . . .
C15 C 0.4388(2) 0.1154(2) 0.4537(4) 0.0431(17) Uani 1 1 d . . .
H15 H 0.4126 0.0923 0.4680 0.052 Uiso 1 1 calc R . .
C16 C 0.4514(2) 0.1524(2) 0.5159(4) 0.0405(17) Uani 1 1 d . . .
C17 C 0.4892(2) 0.1853(2) 0.4933(4) 0.0405(17) Uani 1 1 d . . .
H17 H 0.4983 0.2107 0.5354 0.049 Uiso 1 1 calc R . .
C18 C 0.5151(2) 0.1832(2) 0.4113(4) 0.0322(15) Uani 1 1 d . . .
C19 C 0.4493(2) 0.0692(2) 0.3056(4) 0.0505(19) Uani 1 1 d . . .
H19A H 0.4293 0.0832 0.2559 0.076 Uiso 1 1 calc R . .
H19B H 0.4295 0.0435 0.3374 0.076 Uiso 1 1 calc R . .
H19C H 0.4801 0.0538 0.2814 0.076 Uiso 1 1 calc R . .
C20 C 0.4250(3) 0.1553(3) 0.6070(4) 0.063(2) Uani 1 1 d . . .
H20A H 0.4391 0.1833 0.6420 0.095 Uiso 1 1 calc R . .
H20B H 0.4301 0.1236 0.6398 0.095 Uiso 1 1 calc R . .
H20C H 0.3888 0.1609 0.5978 0.095 Uiso 1 1 calc R . .
C21 C 0.5581(2) 0.2188(2) 0.3912(4) 0.0428(17) Uani 1 1 d . . .
H21A H 0.5893 0.1994 0.3828 0.064 Uiso 1 1 calc R . .
H21B H 0.5624 0.2423 0.4418 0.064 Uiso 1 1 calc R . .
H21C H 0.5507 0.2378 0.3361 0.064 Uiso 1 1 calc R . .
C22 C 0.5971(2) 0.1243(2) 0.0095(3) 0.0284(14) Uani 1 1 d . . .
C23 C 0.6369(2) 0.1544(2) -0.0186(3) 0.0266(15) Uani 1 1 d . . .
C24 C 0.6631(2) 0.1396(2) -0.0958(4) 0.0355(16) Uani 1 1 d . . .
H24 H 0.6900 0.1602 -0.1169 0.043 Uiso 1 1 calc R . .
C25 C 0.6513(2) 0.0962(2) -0.1425(4) 0.0378(16) Uani 1 1 d . . .
C26 C 0.6109(2) 0.0675(2) -0.1135(4) 0.0393(16) Uani 1 1 d . . .
H26 H 0.6021 0.0379 -0.1459 0.047 Uiso 1 1 calc R . .
C27 C 0.5829(2) 0.0811(2) -0.0379(3) 0.0280(12) Uani 1 1 d . . .
C28 C 0.6517(2) 0.2013(2) 0.0301(4) 0.0419(17) Uani 1 1 d . . .
H28A H 0.6213 0.2204 0.0462 0.063 Uiso 1 1 calc R . .
H28B H 0.6732 0.2220 -0.0090 0.063 Uiso 1 1 calc R . .
H28C H 0.6702 0.1924 0.0850 0.063 Uiso 1 1 calc R . .
C29 C 0.6832(2) 0.0785(2) -0.2210(4) 0.060(2) Uani 1 1 d . . .
H29A H 0.7030 0.1069 -0.2444 0.089 Uiso 1 1 calc R . .
H29B H 0.6612 0.0655 -0.2688 0.089 Uiso 1 1 calc R . .
H29C H 0.7060 0.0517 -0.2008 0.089 Uiso 1 1 calc R . .
C30 C 0.5401(2) 0.0478(2) -0.0058(4) 0.0427(16) Uani 1 1 d . . .
H30A H 0.5441 0.0410 0.0588 0.064 Uiso 1 1 calc R . .
H30B H 0.5406 0.0159 -0.0392 0.064 Uiso 1 1 calc R . .
H30C H 0.5078 0.0649 -0.0162 0.064 Uiso 1 1 calc R . .
N1 N 0.52647(16) 0.14328(16) 0.2642(3) 0.0310(12) Uani 1 1 d . . .
N2 N 0.57329(16) 0.13459(17) 0.0952(3) 0.0288(11) Uani 1 1 d . . .
F1 F 0.7500 0.2500 0.3572(3) 0.0542(12) Uani 1 2 d S . .
F2 F 0.68974(10) 0.24974(12) 0.2502(2) 0.0514(8) Uani 1 1 d . . .
F3 F 0.2500 0.2500 0.4981(4) 0.0434(15) Uani 1 4 d S . .
F4 F 0.28081(11) 0.30209(11) 0.3898(2) 0.0418(9) Uani 1 1 d . . .
F5 F 0.2500 0.2500 0.2826(4) 0.0431(18) Uani 1 4 d S . .
P1 P 0.7500 0.2500 0.2500 0.0325(7) Uani 1 4 d S . .
P2 P 0.2500 0.2500 0.3896(2) 0.0303(8) Uani 1 4 d S . .
Tl1 Tl 0.632728(7) 0.132728(7) 0.2500 0.03008(11) Uani 1 2 d S . .

loop_
_atom_site_aniso_label
_atom_site_aniso_U_11
_atom_site_aniso_U_22
_atom_site_aniso_U_33
_atom_site_aniso_U_23
_atom_site_aniso_U_13
_atom_site_aniso_U_12
C1 0.033(4) 0.036(4) 0.026(3) -0.001(3) 0.003(3) -0.002(3)
C2 0.023(3) 0.033(4) 0.029(3) 0.001(3) 0.008(3) 0.000(3)
C3 0.029(3) 0.038(4) 0.042(4) 0.007(3) 0.003(3) 0.003(3)
C4 0.024(4) 0.052(4) 0.047(4) -0.003(3) 0.009(3) 0.005(3)
C5 0.027(4) 0.049(4) 0.045(4) 0.004(3) -0.008(3) 0.009(3)
C6 0.022(3) 0.034(4) 0.040(4) 0.003(3) 0.000(3) 0.007(3)
C7 0.036(4) 0.046(4) 0.031(4) 0.004(3) -0.007(3) 0.006(3)
C8 0.039(4) 0.047(4) 0.024(3) 0.004(3) -0.005(3) 0.009(3)
C9 0.026(4) 0.036(4) 0.037(4) 0.001(3) 0.003(3) 0.002(3)
C10 0.019(3) 0.031(4) 0.025(3) -0.001(3) 0.002(3) 0.001(3)
C11 0.028(4) 0.031(4) 0.030(3) 0.005(3) -0.002(3) 0.000(3)
C12 0.029(4) 0.035(4) 0.026(3) -0.005(3) 0.001(3) -0.001(3)
C13 0.032(4) 0.031(4) 0.028(3) 0.000(3) -0.002(3) 0.008(3)
C14 0.034(4) 0.044(4) 0.031(3) 0.005(3) 0.004(3) 0.006(3)
C15 0.036(4) 0.045(4) 0.049(4) 0.015(4) 0.009(3) 0.002(3)
C16 0.050(5) 0.038(4) 0.033(4) 0.012(3) 0.008(3) 0.004(4)
C17 0.052(5) 0.036(4) 0.033(4) 0.004(3) 0.001(4) 0.010(4)
C18 0.033(4) 0.039(4) 0.024(3) 0.012(3) -0.001(3) 0.001(3)
C19 0.056(5) 0.052(5) 0.043(4) 0.003(4) 0.003(4) -0.014(4)
C20 0.074(6) 0.072(5) 0.044(4) 0.011(4) 0.031(4) 0.008(4)
C21 0.046(4) 0.039(4) 0.044(4) -0.008(3) 0.007(3) 0.003(3)
C22 0.020(3) 0.040(4) 0.026(3) -0.001(3) -0.004(3) 0.009(3)
C23 0.023(3) 0.031(3) 0.026(3) 0.003(2) 0.000(3) -0.003(3)
C24 0.028(3) 0.042(4) 0.037(4) 0.007(3) 0.004(3) -0.001(3)
C25 0.040(4) 0.046(4) 0.027(3) 0.001(3) 0.006(3) 0.019(3)
C26 0.042(4) 0.038(4) 0.037(4) -0.008(3) -0.002(3) 0.006(3)
C27 0.024(5) 0.028(5) 0.032(3) 0.006(3) -0.003(3) 0.000(2)
C28 0.038(4) 0.044(4) 0.043(4) 0.007(3) 0.002(3) -0.014(3)
C29 0.065(5) 0.060(5) 0.054(4) -0.005(3) 0.019(4) 0.017(4)
C30 0.050(5) 0.032(4) 0.047(3) 0.003(3) -0.004(3) -0.009(3)
N1 0.027(3) 0.040(3) 0.025(3) 0.003(2) 0.002(2) -0.002(2)
N2 0.022(3) 0.034(3) 0.030(3) 0.003(2) 0.001(2) 0.003(2)
F1 0.075(4) 0.055(4) 0.032(2) 0.000 0.000 -0.012(3)
F2 0.0290(18) 0.058(2) 0.067(2) 0.002(2) 0.003(2) -0.0011(15)
F3 0.049(2) 0.049(2) 0.032(3) 0.000 0.000 0.000
F4 0.039(2) 0.030(2) 0.056(2) 0.0037(17) -0.0008(17) -0.0084(17)
F5 0.045(3) 0.045(3) 0.039(4) 0.000 0.000 0.000
P1 0.0318(10) 0.0318(10) 0.0338(15) 0.000 0.000 -0.0024(13)
P2 0.0290(11) 0.0290(11) 0.0330(18) 0.000 0.000 0.000
Tl1 0.03072(12) 0.03072(12) 0.02880(16) 0.00250(15) -0.00250(15) 0.00103(15)

loop_
_atom_type_symbol
_atom_type_description
_atom_type_scat_dispersion_real
_atom_type_scat_dispersion_imag
_atom_type_scat_source
C C 0.0033 0.0016 'International Tables Vol C Tables 4.2.6.8 and 6.1.1.4'
H H 0.0000 0.0000 'International Tables Vol C Tables 4.2.6.8 and 6.1.1.4'
N N 0.0061 0.0033 'International Tables Vol C Tables 4.2.6.8 and 6.1.1.4'
F F 0.0171 0.0103 'International Tables Vol C Tables 4.2.6.8 and 6.1.1.4'
P P 0.1023 0.0942 'International Tables Vol C Tables 4.2.6.8 and 6.1.1.4'
Tl Tl -2.8358 9.6688 'International Tables Vol C Tables 4.2.6.8 and 6.1.1.4'

loop_
_geom_angle_atom_site_label_1
_geom_angle_atom_site_label_2
_geom_angle_atom_site_label_3
_geom_angle
_geom_angle_site_symmetry_1
_geom_angle_site_symmetry_3
_geom_angle_publ_flag
N1 C1 C2 133.2(5) . . ?
N1 C1 C12 120.0(5) . . ?
C2 C1 C12 106.8(5) . . ?
C3 C2 C11 118.2(5) . . ?
C3 C2 C1 135.5(5) . . ?
C11 C2 C1 106.3(5) . . ?
C2 C3 C4 119.2(5) . . ?
C2 C3 H3 120.4 . . ?
C4 C3 H3 120.4 . . ?
C5 C4 C3 122.7(6) . . ?
C5 C4 H4 118.7 . . ?
C3 C4 H4 118.7 . . ?
C4 C5 C6 119.8(5) . . ?
C4 C5 H5 120.1 . . ?
C6 C5 H5 120.1 . . ?
C5 C6 C11 117.5(5) . . ?
C5 C6 C7 127.0(5) . . ?
C11 C6 C7 115.4(5) . . ?
C8 C7 C6 121.0(5) . . ?
C8 C7 H7 119.5 . . ?
C6 C7 H7 119.5 . . ?
C7 C8 C9 122.2(5) . . ?
C7 C8 H8 118.9 . . ?
C9 C8 H8 118.9 . . ?
C10 C9 C8 119.0(5) . . ?
C10 C9 H9 120.5 . . ?
C8 C9 H9 120.5 . . ?
C9 C10 C11 118.8(5) . . ?
C9 C10 C12 134.7(5) . . ?
C11 C10 C12 106.5(5) . . ?
C6 C11 C10 123.6(5) . . ?
C6 C11 C2 122.6(5) . . ?
C10 C11 C2 113.8(5) . . ?
N2 C12 C10 132.9(5) . . ?
N2 C12 C1 120.5(5) . . ?
C10 C12 C1 106.6(5) . . ?
C14 C13 C18 121.0(5) . . ?
C14 C13 N1 120.0(5) . . ?
C18 C13 N1 118.8(5) . . ?
C15 C14 C13 118.4(6) . . ?
C15 C14 C19 120.4(6) . . ?
C13 C14 C19 121.2(5) . . ?
C16 C15 C14 122.2(6) . . ?
C16 C15 H15 118.9 . . ?
C14 C15 H15 118.9 . . ?
C17 C16 C15 117.5(6) . . ?
C17 C16 C20 121.4(6) . . ?
C15 C16 C20 121.1(6) . . ?
C16 C17 C18 123.2(6) . . ?
C16 C17 H17 118.4 . . ?
C18 C17 H17 118.4 . . ?
C17 C18 C13 117.6(6) . . ?
C17 C18 C21 121.2(6) . . ?
C13 C18 C21 121.2(5) . . ?
C14 C19 H19A 109.5 . . ?
C14 C19 H19B 109.5 . . ?
H19A C19 H19B 109.5 . . ?
C14 C19 H19C 109.5 . . ?
H19A C19 H19C 109.5 . . ?
H19B C19 H19C 109.5 . . ?
C16 C20 H20A 109.5 . . ?
C16 C20 H20B 109.5 . . ?
H20A C20 H20B 109.5 . . ?
C16 C20 H20C 109.5 . . ?
H20A C20 H20C 109.5 . . ?
H20B C20 H20C 109.5 . . ?
C18 C21 H21A 109.5 . . ?
C18 C21 H21B 109.5 . . ?
H21A C21 H21B 109.5 . . ?
C18 C21 H21C 109.5 . . ?
H21A C21 H21C 109.5 . . ?
H21B C21 H21C 109.5 . . ?
C23 C22 C27 121.7(5) . . ?
C23 C22 N2 119.3(5) . . ?
C27 C22 N2 118.7(5) . . ?
C22 C23 C24 117.8(5) . . ?
C22 C23 C28 122.2(5) . . ?
C24 C23 C28 120.0(5) . . ?
C25 C24 C23 122.2(5) . . ?
C25 C24 H24 118.9 . . ?
C23 C24 H24 118.9 . . ?
C24 C25 C26 118.6(5) . . ?
C24 C25 C29 121.2(6) . . ?
C26 C25 C29 120.1(6) . . ?
C25 C26 C27 121.5(5) . . ?
C25 C26 H26 119.2 . . ?
C27 C26 H26 119.2 . . ?
C26 C27 C22 118.2(5) . . ?
C26 C27 C30 120.2(5) . . ?
C22 C27 C30 121.5(5) . . ?
C23 C28 H28A 109.5 . . ?
C23 C28 H28B 109.5 . . ?
H28A C28 H28B 109.5 . . ?
C23 C28 H28C 109.5 . . ?
H28A C28 H28C 109.5 . . ?
H28B C28 H28C 109.5 . . ?
C25 C29 H29A 109.5 . . ?
C25 C29 H29B 109.5 . . ?
H29A C29 H29B 109.5 . . ?
C25 C29 H29C 109.5 . . ?
H29A C29 H29C 109.5 . . ?
H29B C29 H29C 109.5 . . ?
C27 C30 H30A 109.5 . . ?
C27 C30 H30B 109.5 . . ?
H30A C30 H30B 109.5 . . ?
C27 C30 H30C 109.5 . . ?
H30A C30 H30C 109.5 . . ?
H30B C30 H30C 109.5 . . ?
C1 N1 C13 118.2(5) . . ?
C1 N1 Tl1 116.0(3) . . ?
C13 N1 Tl1 123.5(3) . . ?
C12 N2 C22 122.5(5) . . ?
C12 N2 Tl1 118.4(4) . . ?
C22 N2 Tl1 118.3(3) . . ?
F1 P1 F1 180.0 . 5_665 ?
F1 P1 F2 90.08(12) . 6_545 ?
F1 P1 F2 89.92(12) 5_665 6_545 ?
F1 P1 F2 89.92(12) . . ?
F1 P1 F2 90.08(12) 5_665 . ?
F2 P1 F2 89.5(2) 6_545 . ?
F1 P1 F2 89.92(12) . 2_655 ?
F1 P1 F2 90.08(12) 5_665 2_655 ?
F2 P1 F2 90.5(2) 6_545 2_655 ?
F2 P1 F2 179.8(2) . 2_655 ?
F1 P1 F2 90.08(12) . 5_665 ?
F1 P1 F2 89.92(12) 5_665 5_665 ?
F2 P1 F2 179.8(2) 6_545 5_665 ?
F2 P1 F2 90.5(2) . 5_665 ?
F2 P1 F2 89.5(2) 2_655 5_665 ?
F5 P2 F4 90.11(16) . 2 ?
F5 P2 F4 90.11(16) . . ?
F4 P2 F4 179.8(3) 2 . ?
F5 P2 F4 90.11(16) . 7 ?
F4 P2 F4 90.000(1) 2 7 ?
F4 P2 F4 90.000(1) . 7 ?
F5 P2 F4 90.11(16) . 8 ?
F4 P2 F4 90.000(1) 2 8 ?
F4 P2 F4 90.000(1) . 8 ?
F4 P2 F4 179.8(3) 7 8 ?
F5 P2 F3 180.000(1) . . ?
F4 P2 F3 89.89(16) 2 . ?
F4 P2 F3 89.89(16) . . ?
F4 P2 F3 89.89(16) 7 . ?
F4 P2 F3 89.89(16) 8 . ?
N2 Tl1 N2 134.38(17) 6_545 . ?
N2 Tl1 N1 59.83(12) 6_545 6_545 ?
N2 Tl1 N1 90.71(12) . 6_545 ?
N2 Tl1 N1 90.71(12) 6_545 . ?
N2 Tl1 N1 59.83(12) . . ?
N1 Tl1 N1 101.60(17) 6_545 . ?

loop_
_geom_bond_atom_site_label_1
_geom_bond_atom_site_label_2
_geom_bond_distance
_geom_bond_site_symmetry_2
_geom_bond_publ_flag
C1 N1 1.272(6) . ?
C1 C2 1.480(7) . ?
C1 C12 1.523(7) . ?
C2 C3 1.379(7) . ?
C2 C11 1.420(7) . ?
C3 C4 1.399(7) . ?
C3 H3 0.9500 . ?
C4 C5 1.377(7) . ?
C4 H4 0.9500 . ?
C5 C6 1.398(7) . ?
C5 H5 0.9500 . ?
C6 C11 1.403(7) . ?
C6 C7 1.428(7) . ?
C7 C8 1.374(7) . ?
C7 H7 0.9500 . ?
C8 C9 1.402(7) . ?
C8 H8 0.9500 . ?
C9 C10 1.378(7) . ?
C9 H9 0.9500 . ?
C10 C11 1.415(7) . ?
C10 C12 1.481(7) . ?
C12 N2 1.267(6) . ?
C13 C14 1.393(8) . ?
C13 C18 1.395(7) . ?
C13 N1 1.441(6) . ?
C14 C15 1.393(7) . ?
C14 C19 1.519(7) . ?
C15 C16 1.385(8) . ?
C15 H15 0.9500 . ?
C16 C17 1.370(8) . ?
C16 C20 1.521(7) . ?
C17 C18 1.395(7) . ?
C17 H17 0.9500 . ?
C18 C21 1.511(7) . ?
C19 H19A 0.9800 . ?
C19 H19B 0.9800 . ?
C19 H19C 0.9800 . ?
C20 H20A 0.9800 . ?
C20 H20B 0.9800 . ?
C20 H20C 0.9800 . ?
C21 H21A 0.9800 . ?
C21 H21B 0.9800 . ?
C21 H21C 0.9800 . ?
C22 C23 1.386(7) . ?
C22 C27 1.396(7) . ?
C22 N2 1.443(6) . ?
C23 C24 1.393(7) . ?
C23 C28 1.490(7) . ?
C24 C25 1.379(7) . ?
C24 H24 0.9500 . ?
C25 C26 1.381(8) . ?
C25 C29 1.512(7) . ?
C26 C27 1.391(7) . ?
C26 H26 0.9500 . ?
C27 C30 1.514(7) . ?
C28 H28A 0.9800 . ?
C28 H28B 0.9800 . ?
C28 H28C 0.9800 . ?
C29 H29A 0.9800 . ?
C29 H29B 0.9800 . ?
C29 H29C 0.9800 . ?
C30 H30A 0.9800 . ?
C30 H30B 0.9800 . ?
C30 H30C 0.9800 . ?
N1 Tl1 2.838(4) . ?
N2 Tl1 2.783(4) . ?
F1 P1 1.588(4) . ?
F2 P1 1.597(3) . ?
F3 P2 1.607(6) . ?
F4 P2 1.604(3) . ?
F5 P2 1.585(6) . ?
P1 F1 1.588(4) 5_665 ?
P1 F2 1.597(3) 6_545 ?
P1 F2 1.597(3) 2_655 ?
P1 F2 1.597(3) 5_665 ?
P2 F4 1.604(3) 2 ?
P2 F4 1.604(3) 7 ?
P2 F4 1.604(3) 8 ?
Tl1 N2 2.783(4) 6_545 ?
Tl1 N1 2.837(4) 6_545 ?

loop_
_geom_torsion_atom_site_label_1
_geom_torsion_atom_site_label_2
_geom_torsion_atom_site_label_3
_geom_torsion_atom_site_label_4
_geom_torsion
_geom_torsion_site_symmetry_1
_geom_torsion_site_symmetry_2
_geom_torsion_site_symmetry_3
_geom_torsion_site_symmetry_4
_geom_torsion_publ_flag
N1 C1 C2 C3 2.5(12) . . . . ?
C12 C1 C2 C3 -179.1(6) . . . . ?
N1 C1 C2 C11 -176.1(6) . . . . ?
C12 C1 C2 C11 2.4(6) . . . . ?
C11 C2 C3 C4 0.5(8) . . . . ?
C1 C2 C3 C4 -177.9(6) . . . . ?
C2 C3 C4 C5 0.1(9) . . . . ?
C3 C4 C5 C6 -0.8(9) . . . . ?
C4 C5 C6 C11 0.7(9) . . . . ?
C4 C5 C6 C7 -178.5(6) . . . . ?
C5 C6 C7 C8 -178.9(6) . . . . ?
C11 C6 C7 C8 1.9(9) . . . . ?
C6 C7 C8 C9 -1.5(9) . . . . ?
C7 C8 C9 C10 0.5(9) . . . . ?
C8 C9 C10 C11 0.0(8) . . . . ?
C8 C9 C10 C12 -179.2(6) . . . . ?
C5 C6 C11 C10 179.3(5) . . . . ?
C7 C6 C11 C10 -1.5(8) . . . . ?
C5 C6 C11 C2 0.0(9) . . . . ?
C7 C6 C11 C2 179.2(5) . . . . ?
C9 C10 C11 C6 0.6(9) . . . . ?
C12 C10 C11 C6 180.0(5) . . . . ?
C9 C10 C11 C2 179.9(5) . . . . ?
C12 C10 C11 C2 -0.7(7) . . . . ?
C3 C2 C11 C6 -0.6(9) . . . . ?
C1 C2 C11 C6 178.3(5) . . . . ?
C3 C2 C11 C10 -180.0(5) . . . . ?
C1 C2 C11 C10 -1.1(7) . . . . ?
C9 C10 C12 N2 2.1(12) . . . . ?
C11 C10 C12 N2 -177.2(6) . . . . ?
C9 C10 C12 C1 -178.6(6) . . . . ?
C11 C10 C12 C1 2.1(6) . . . . ?
N1 C1 C12 N2 -4.7(8) . . . . ?
C2 C1 C12 N2 176.6(5) . . . . ?
N1 C1 C12 C10 175.9(5) . . . . ?
C2 C1 C12 C10 -2.8(6) . . . . ?
C18 C13 C14 C15 5.2(9) . . . . ?
N1 C13 C14 C15 179.7(5) . . . . ?
C18 C13 C14 C19 -176.0(5) . . . . ?
N1 C13 C14 C19 -1.5(8) . . . . ?
C13 C14 C15 C16 -2.8(9) . . . . ?
C19 C14 C15 C16 178.4(6) . . . . ?
C14 C15 C16 C17 0.1(9) . . . . ?
C14 C15 C16 C20 -178.2(6) . . . . ?
C15 C16 C17 C18 0.2(9) . . . . ?
C20 C16 C17 C18 178.5(6) . . . . ?
C16 C17 C18 C13 2.1(9) . . . . ?
C16 C17 C18 C21 -177.2(6) . . . . ?
C14 C13 C18 C17 -4.8(8) . . . . ?
N1 C13 C18 C17 -179.5(5) . . . . ?
C14 C13 C18 C21 174.5(5) . . . . ?
N1 C13 C18 C21 -0.1(8) . . . . ?
C27 C22 C23 C24 -0.9(8) . . . . ?
N2 C22 C23 C24 172.0(5) . . . . ?
C27 C22 C23 C28 178.5(5) . . . . ?
N2 C22 C23 C28 -8.6(8) . . . . ?
C22 C23 C24 C25 -1.5(8) . . . . ?
C28 C23 C24 C25 179.1(5) . . . . ?
C23 C24 C25 C26 2.5(9) . . . . ?
C23 C24 C25 C29 -174.5(5) . . . . ?
C24 C25 C26 C27 -1.3(9) . . . . ?
C29 C25 C26 C27 175.8(5) . . . . ?
C25 C26 C27 C22 -1.0(9) . . . . ?
C25 C26 C27 C30 -177.6(6) . . . . ?
C23 C22 C27 C26 2.1(8) . . . . ?
N2 C22 C27 C26 -170.9(5) . . . . ?
C23 C22 C27 C30 178.7(5) . . . . ?
N2 C22 C27 C30 5.7(8) . . . . ?
C2 C1 N1 C13 2.8(9) . . . . ?
C12 C1 N1 C13 -175.4(5) . . . . ?
C2 C1 N1 Tl1 -160.7(5) . . . . ?
C12 C1 N1 Tl1 21.0(6) . . . . ?
C14 C13 N1 C1 77.0(7) . . . . ?
C18 C13 N1 C1 -108.3(6) . . . . ?
C14 C13 N1 Tl1 -120.7(5) . . . . ?
C18 C13 N1 Tl1 53.9(6) . . . . ?
C10 C12 N2 C22 -5.4(10) . . . . ?
C1 C12 N2 C22 175.3(5) . . . . ?
C10 C12 N2 Tl1 164.2(5) . . . . ?
C1 C12 N2 Tl1 -15.1(7) . . . . ?
C23 C22 N2 C12 111.4(6) . . . . ?
C27 C22 N2 C12 -75.5(7) . . . . ?
C23 C22 N2 Tl1 -58.2(6) . . . . ?
C27 C22 N2 Tl1 114.9(5) . . . . ?
C12 N2 Tl1 N2 73.7(4) . . . 6_545 ?
C22 N2 Tl1 N2 -116.3(4) . . . 6_545 ?
C12 N2 Tl1 N1 120.0(4) . . . 6_545 ?
C22 N2 Tl1 N1 -70.0(4) . . . 6_545 ?
C12 N2 Tl1 N1 16.9(4) . . . . ?
C22 N2 Tl1 N1 -173.0(4) . . . . ?
C1 N1 Tl1 N2 -162.3(4) . . . 6_545 ?
C13 N1 Tl1 N2 35.1(4) . . . 6_545 ?
C1 N1 Tl1 N2 -19.0(4) . . . . ?
C13 N1 Tl1 N2 178.4(4) . . . . ?
C1 N1 Tl1 N1 -103.0(4) . . . 6_545 ?
C13 N1 Tl1 N1 94.4(4) . . . 6_545 ?
